data_2023255
loop_
_publ_author_name
'Vinodh, Mickey'
'Al-Azemi, Talal F.'

_publ_section_title
;
 Crystal structure and supramolecular features of a host--guest inclusion
 complex based on A1/A2-hetero-difunctionalized pillar[5]arene
;
_journal_coeditor_code JQ2036
_journal_issue 10
_journal_name_full 'Acta Crystallographica Section E Crystallographic Communications'
_journal_paper_doi 10.1107/S2056989024009216
_journal_volume 80
_journal_year 2024
_chemical_formula_iupac 'C47 H53.18 Br0.82 O10, C6 H8 N2'
_chemical_formula_moiety 'C47 H53.18 Br0.82 O10, C6 H8 N2'
_chemical_formula_sum 'C53 H61.18 Br0.82 N2 O10'
_chemical_formula_weight 951.38
_chemical_name_systematic
;
A1/A2-Bromobutoxy--hydroxy difunctionalized pillar[5]arene--
hexanedinitrile (1/1)
;
_space_group_crystal_system monoclinic
_space_group_IT_number 14
_space_group_name_Hall '-P 2yn'
_space_group_name_H-M_alt 'P 1 21/n 1'
_atom_sites_solution_hydrogens mixed
_audit_creation_method SHELXL-2019/3
_cell_angle_alpha 90
_cell_angle_beta 92.659(7)
_cell_angle_gamma 90
_cell_formula_units_Z 4
_cell_length_a 11.9686(12)
_cell_length_b 21.180(2)
_cell_length_c 20.107(2)
_cell_measurement_reflns_used 22410
_cell_measurement_temperature 150(2)
_cell_measurement_theta_max 24.95
_cell_measurement_theta_min 3.04
_cell_volume 5091.5(9)
_computing_cell_refinement
;
CrystalClear 2.1 (Rigaku, 2016)
;
_computing_data_collection
;
CrystalClear 2.1 (Rigaku, 2016)
;
_computing_data_reduction
;
CrystalClear 2.1 (Rigaku, 2016)
;
_computing_molecular_graphics
;
Mercury (Macrae <i>et al.</i>,  2020)
;
_computing_structure_refinement
;
<i>SHELXL2019/2</i> (Sheldrick, 2015)
;
_computing_structure_solution
;
CrystalStructure 4.2 (Rigaku, 2017)
;
_diffrn_ambient_temperature 150(2)
_diffrn_detector_area_resol_mean 10.000
_diffrn_measured_fraction_theta_full 0.997
_diffrn_measured_fraction_theta_max 0.997
_diffrn_measurement_device_type 'Rigaku R-AXIS RAPID'
_diffrn_measurement_method \w
_diffrn_radiation_type 'Mo K\a'
_diffrn_radiation_wavelength 0.71075
_diffrn_reflns_av_R_equivalents 0.0525
_diffrn_reflns_av_unetI/netI 0.0479
_diffrn_reflns_limit_h_max 14
_diffrn_reflns_limit_h_min -13
_diffrn_reflns_limit_k_max 25
_diffrn_reflns_limit_k_min -25
_diffrn_reflns_limit_l_max 23
_diffrn_reflns_limit_l_min -23
_diffrn_reflns_number 46597
_diffrn_reflns_theta_full 24.969
_diffrn_reflns_theta_max 24.969
_diffrn_reflns_theta_min 3.059
_exptl_absorpt_coefficient_mu 0.720
_exptl_absorpt_correction_T_max 0.853
_exptl_absorpt_correction_T_min 0.403
_exptl_absorpt_correction_type multi-scan
_exptl_absorpt_process_details
;
(ABSCOR; Higashi, 1995)
;
_exptl_crystal_colour Colorless
_exptl_crystal_density_diffrn 1.241
_exptl_crystal_description Block
_exptl_crystal_F_000 2007
_exptl_crystal_size_max 0.200
_exptl_crystal_size_mid 0.200
_exptl_crystal_size_min 0.180
_refine_diff_density_max 0.393
_refine_diff_density_min -0.233
_refine_ls_extinction_method none
_refine_ls_goodness_of_fit_ref 1.017
_refine_ls_hydrogen_treatment mixed
_refine_ls_matrix_type full
_refine_ls_number_parameters 797
_refine_ls_number_reflns 8895
_refine_ls_number_restraints 1090
_refine_ls_restrained_S_all 1.035
_refine_ls_R_factor_all 0.0951
_refine_ls_R_factor_gt 0.0541
_refine_ls_shift/su_max 0.000
_refine_ls_shift/su_mean 0.000
_refine_ls_structure_factor_coef Fsqd
_refine_ls_weighting_details 'w=1/[\s^2^(Fo^2^)+(0.0926P)^2^+0.6834P] where P=(Fo^2^+2Fc^2^)/3'
_refine_ls_weighting_scheme calc
_refine_ls_wR_factor_gt 0.1479
_refine_ls_wR_factor_ref 0.1702
_reflns_number_gt 5350
_reflns_number_total 8895
_reflns_threshold_expression 'I > 2\s(I)'
_cod_data_source_file jq2036.cif
_cod_data_source_block I
_cod_original_sg_symbol_H-M 'P 21/n'
_cod_database_code 2023255
_shelx_space_group_comment
;
The symmetry employed for this shelxl refinement is uniquely defined
by the following loop, which should always be used as a source of
symmetry information in preference to the above space-group names.
They are only intended as comments.
;
_shelx_estimated_absorpt_t_min 0.869
_shelx_estimated_absorpt_t_max 0.881

loop_
_space_group_symop_operation_xyz
'x, y, z'
'-x+1/2, y+1/2, -z+1/2'
'-x, -y, -z'
'x-1/2, -y-1/2, z-1/2'

loop_
_atom_site_type_symbol
_atom_site_label
_atom_site_fract_x
_atom_site_fract_y
_atom_site_fract_z
_atom_site_U_iso_or_equiv
_atom_site_adp_type
_atom_site_calc_flag
_atom_site_occupancy
_atom_site_disorder_assembly
_atom_site_disorder_group
O O1A 0.6290(3) 0.16658(14) 0.9994(3) 0.0801(12) Uani d 0.7974(18) A 1
C C36A 0.6399(4) 0.12395(19) 0.9457(2) 0.0924(11) Uani d 0.7974(18) A 1
H H36A 0.650499 0.147636 0.903999 0.111 Uiso calc 0.7974(18) A 1
H H36B 0.571359 0.097991 0.939611 0.111 Uiso calc 0.7974(18) A 1
C C37A 0.7409(3) 0.08159(17) 0.9615(2) 0.0946(11) Uani d 0.7974(18) A 1
H H37A 0.764911 0.062328 0.919651 0.113 Uiso calc 0.7974(18) A 1
H H37B 0.803342 0.107934 0.979815 0.113 Uiso calc 0.7974(18) A 1
C C38A 0.7186(4) 0.03050(17) 1.0098(2) 0.0943(11) Uani d 0.7974(18) A 1
H H38A 0.655068 0.004602 0.992045 0.113 Uiso calc 0.7974(18) A 1
H H38B 0.696536 0.049642 1.052126 0.113 Uiso calc 0.7974(18) A 1
C C39A 0.8194(4) -0.0120(2) 1.0235(3) 0.1039(12) Uani d 0.7974(18) A 1
H H39C 0.800416 -0.044823 1.055529 0.156 Uiso calc 0.185(2) B 4
H H39D 0.840585 -0.031888 0.981949 0.156 Uiso calc 0.185(2) B 4
H H39E 0.882060 0.013160 1.042042 0.156 Uiso calc 0.185(2) B 4
H H39A 0.882816 0.013282 1.042305 0.125 Uiso calc 0.613(2) C 1
H H39B 0.842215 -0.031297 0.981418 0.125 Uiso calc 0.613(2) C 1
Br Br1A 0.78238(16) -0.07848(6) 1.08639(10) 0.1313(6) Uani d 0.613(2) A 1
C C2 0.5502(2) 0.21390(12) 0.99377(14) 0.0638(6) Uani d 1 . .
O O1B 0.624(2) 0.1640(10) 0.9986(19) 0.088(2) Uani d 0.0653(18) A 2
C C36B 0.579(3) 0.1058(15) 1.019(3) 0.0906(19) Uani d 0.0653(18) A 2
H H36C 0.524773 0.089375 0.984859 0.109 Uiso calc 0.0653(18) A 2
H H36D 0.538763 0.111889 1.061026 0.109 Uiso calc 0.0653(18) A 2
C C37B 0.674(3) 0.0589(15) 1.031(2) 0.0951(18) Uani d 0.0653(18) A 2
H H37C 0.693953 0.040168 0.988283 0.114 Uiso calc 0.0653(18) A 2
H H37D 0.740998 0.081463 1.050136 0.114 Uiso calc 0.0653(18) A 2
C C38B 0.643(3) 0.0064(16) 1.079(2) 0.101(2) Uani d 0.0653(18) A 2
H H38C 0.569503 -0.011058 1.064222 0.121 Uiso calc 0.0653(18) A 2
H H38D 0.637271 0.024094 1.123931 0.121 Uiso calc 0.0653(18) A 2
C C39B 0.730(3) -0.0466(16) 1.081(3) 0.103(2) Uani d 0.0653(18) A 2
H H39F 0.695006 -0.082283 1.055912 0.124 Uiso calc 0.0653(18) A 2
H H39G 0.737403 -0.060307 1.128092 0.124 Uiso calc 0.0653(18) A 2
Br Br1B 0.8751(12) -0.0392(6) 1.0518(8) 0.157(4) Uani d 0.0653(18) A 2
O O1C 0.610(2) 0.1593(6) 1.0088(14) 0.089(2) Uani d 0.137(2) A 3
C C36C 0.5682(19) 0.1004(7) 0.9850(14) 0.0909(18) Uani d 0.137(2) A 3
H H36G 0.557441 0.101303 0.935927 0.109 Uiso calc 0.137(2) A 3
H H36H 0.495352 0.090996 1.004264 0.109 Uiso calc 0.137(2) A 3
C C37C 0.6552(18) 0.0497(8) 1.0064(14) 0.0963(18) Uani d 0.137(2) A 3
H H37E 0.705832 0.044146 0.969300 0.116 Uiso calc 0.137(2) A 3
H H37F 0.700855 0.066859 1.044556 0.116 Uiso calc 0.137(2) A 3
C C38C 0.6152(16) -0.0155(8) 1.0262(14) 0.102(2) Uani d 0.137(2) A 3
H H38E 0.557749 -0.028763 0.992022 0.123 Uiso calc 0.137(2) A 3
H H38F 0.576759 -0.010603 1.068400 0.123 Uiso calc 0.137(2) A 3
C C39C 0.6982(17) -0.0711(9) 1.0359(14) 0.104(2) Uani d 0.137(2) A 3
H H39H 0.719706 -0.084975 0.991229 0.125 Uiso calc 0.137(2) A 3
H H39I 0.657568 -0.106576 1.055778 0.125 Uiso calc 0.137(2) A 3
Br Br1C 0.8224(7) -0.0586(4) 1.0850(4) 0.123(2) Uani d 0.137(2) A 3
O O2 0.32430(17) 0.36174(11) 0.97909(12) 0.0890(7) Uani d 1 . .
H H2 0.345(3) 0.392(2) 1.007(2) 0.133 Uiso d 1 . .
O O3 0.36303(18) 0.18197(9) 0.79308(11) 0.0850(6) Uani d 1 . .
O O4 0.31980(16) 0.43675(9) 0.73885(12) 0.0880(6) Uani d 1 . .
O O5 0.58873(18) 0.29024(11) 0.59519(12) 0.0942(7) Uani d 1 . .
O O6 0.68225(18) 0.52704(10) 0.69892(12) 0.0929(7) Uani d 1 . .
O O7 0.96315(19) 0.34123(13) 0.70008(11) 0.1027(7) Uani d 1 . .
O O8 0.92576(17) 0.51595(9) 0.90155(10) 0.0831(6) Uani d 1 . .
O O9 0.99031(15) 0.27027(9) 0.92914(10) 0.0770(5) Uani d 1 . .
O O10 0.71311(16) 0.40323(10) 1.09101(11) 0.0843(6) Uani d 1 . .
C C1 0.5692(2) 0.26687(12) 1.03394(12) 0.0578(6) Uani d 1 . .
C C3 0.4574(2) 0.21092(12) 0.94922(13) 0.0642(7) Uani d 1 . .
H H3 0.446014 0.174378 0.922357 0.077 Uiso calc 1 . .
C C4 0.38090(19) 0.26075(12) 0.94341(12) 0.0581(6) Uani d 1 . .
C C5 0.3994(2) 0.31285(13) 0.98418(14) 0.0633(7) Uani d 1 . .
C C6 0.4921(2) 0.31522(13) 1.02912(13) 0.0632(7) Uani d 1 . .
H H6 0.502177 0.351119 1.057085 0.076 Uiso calc 1 . .
C C7 0.2827(2) 0.25796(14) 0.89323(13) 0.0657(7) Uani d 1 . .
H H7A 0.219818 0.282628 0.910294 0.079 Uiso calc 1 . .
H H7B 0.257697 0.213594 0.888113 0.079 Uiso calc 1 . .
C C8 0.31140(18) 0.28380(12) 0.82541(13) 0.0581(6) Uani d 1 . .
C C9 0.3536(2) 0.24494(12) 0.77650(14) 0.0623(7) Uani d 1 . .
C C10 0.3833(2) 0.26966(13) 0.71589(14) 0.0650(7) Uani d 1 . .
H H10 0.412121 0.242392 0.683312 0.078 Uiso calc 1 . .
C C11 0.37159(19) 0.33375(13) 0.70209(13) 0.0597(7) Uani d 1 . .
C C12 0.32887(19) 0.37222(12) 0.75059(14) 0.0620(7) Uani d 1 . .
C C13 0.29948(19) 0.34732(12) 0.81074(14) 0.0627(7) Uani d 1 . .
H H13 0.270159 0.374657 0.843089 0.075 Uiso calc 1 . .
C C14 0.4071(2) 0.36041(14) 0.63637(13) 0.0712(7) Uani d 1 . .
H H14A 0.355321 0.394869 0.622366 0.085 Uiso calc 1 . .
H H14B 0.400995 0.326889 0.602080 0.085 Uiso calc 1 . .
C C15 0.5260(2) 0.38577(13) 0.63998(13) 0.0644(7) Uani d 1 . .
C C16 0.6152(2) 0.34916(14) 0.62035(13) 0.0705(7) Uani d 1 . .
C C17 0.7242(2) 0.37320(16) 0.62685(13) 0.0755(8) Uani d 1 . .
H H17 0.784561 0.348427 0.612307 0.091 Uiso calc 1 . .
C C18 0.7458(2) 0.43200(15) 0.65388(13) 0.0708(8) Uani d 1 . .
C C19 0.6564(2) 0.46855(14) 0.67296(14) 0.0701(7) Uani d 1 . .
C C20 0.5483(2) 0.44537(13) 0.66553(14) 0.0679(7) Uani d 1 . .
H H20 0.487826 0.471059 0.678307 0.082 Uiso calc 1 . .
C C21 0.8663(2) 0.45534(18) 0.66408(14) 0.0849(9) Uani d 1 . .
H H21A 0.914090 0.433802 0.632229 0.102 Uiso calc 1 . .
H H21B 0.869131 0.501278 0.655220 0.102 Uiso calc 1 . .
C C22 0.9104(2) 0.44229(16) 0.73460(14) 0.0718(8) Uani d 1 . .
C C23 0.9576(2) 0.38387(16) 0.75118(14) 0.0745(8) Uani d 1 . .
C C24 0.9968(2) 0.37175(15) 0.81623(14) 0.0700(7) Uani d 1 . .
H H24 1.031625 0.332414 0.826518 0.084 Uiso calc 1 . .
C C25 0.9860(2) 0.41602(13) 0.86613(13) 0.0615(7) Uani d 1 . .
C C26 0.9373(2) 0.47422(13) 0.85017(14) 0.0651(7) Uani d 1 . .
C C27 0.9021(2) 0.48698(15) 0.78402(14) 0.0719(8) Uani d 1 . .
H H27 0.871791 0.527304 0.773017 0.086 Uiso calc 1 . .
C C28 1.0249(2) 0.40075(13) 0.93719(13) 0.0616(7) Uani d 1 . .
H H28A 1.045515 0.440415 0.960741 0.074 Uiso calc 1 . .
H H28B 1.092461 0.373846 0.936705 0.074 Uiso calc 1 . .
C C29 0.93527(19) 0.36686(12) 0.97484(12) 0.0558(6) Uani d 1 . .
C C30 0.91911(19) 0.30210(12) 0.96954(12) 0.0573(6) Uani d 1 . .
C C31 0.8354(2) 0.27243(12) 1.00360(12) 0.0580(6) Uani d 1 . .
H H31 0.825188 0.228128 0.999134 0.070 Uiso calc 1 . .
C C32 0.76635(19) 0.30670(12) 1.04419(12) 0.0563(6) Uani d 1 . .
C C33 0.7833(2) 0.37116(13) 1.05013(13) 0.0610(6) Uani d 1 . .
C C34 0.8661(2) 0.40060(13) 1.01550(13) 0.0611(6) Uani d 1 . .
H H34 0.875820 0.444963 1.019692 0.073 Uiso calc 1 . .
C C35 0.6736(2) 0.27279(13) 1.07921(13) 0.0639(7) Uani d 1 . .
H H35A 0.699691 0.230184 1.092965 0.077 Uiso calc 1 . .
H H35B 0.655725 0.296497 1.119790 0.077 Uiso calc 1 . .
C C40 0.4037(4) 0.13995(15) 0.7448(2) 0.1170(13) Uani d 1 . .
H H40A 0.410223 0.097424 0.763809 0.175 Uiso calc 1 . .
H H40B 0.477344 0.154233 0.731587 0.175 Uiso calc 1 . .
H H40C 0.351694 0.139182 0.705724 0.175 Uiso calc 1 . .
C C41 0.2117(3) 0.46022(18) 0.7290(2) 0.1021(14) Uani d 0.924(6) D 1
H H41A 0.170966 0.434965 0.694951 0.153 Uiso calc 0.924(6) D 1
H H41B 0.214907 0.504254 0.714200 0.153 Uiso calc 0.924(6) D 1
H H41C 0.172973 0.457976 0.770806 0.153 Uiso calc 0.924(6) D 1
C C41A 0.278(4) 0.4748(12) 0.7877(15) 0.1021(14) Uani d 0.076(6) D 2
H H41D 0.220495 0.451679 0.810934 0.153 Uiso calc 0.076(6) D 2
H H41E 0.244799 0.512832 0.767147 0.153 Uiso calc 0.076(6) D 2
H H41F 0.338605 0.486876 0.819496 0.153 Uiso calc 0.076(6) D 2
C C42 0.6756(3) 0.25247(19) 0.5720(2) 0.1175(13) Uani d 1 . .
H H42A 0.728380 0.242243 0.609163 0.176 Uiso calc 1 . .
H H42B 0.714638 0.275492 0.537782 0.176 Uiso calc 1 . .
H H42C 0.644114 0.213369 0.552992 0.176 Uiso calc 1 . .
C C43 0.5938(4) 0.56629(17) 0.7188(3) 0.1271(15) Uani d 1 . .
H H43A 0.624596 0.606040 0.736633 0.191 Uiso calc 1 . .
H H43B 0.552693 0.544818 0.753306 0.191 Uiso calc 1 . .
H H43C 0.542938 0.575135 0.680366 0.191 Uiso calc 1 . .
C C44 1.0073(3) 0.2809(2) 0.7151(2) 0.1240(15) Uani d 1 . .
H H44A 0.999801 0.254001 0.675511 0.186 Uiso calc 1 . .
H H44B 0.966173 0.261987 0.751158 0.186 Uiso calc 1 . .
H H44C 1.086475 0.284786 0.729159 0.186 Uiso calc 1 . .
C C45 0.8753(3) 0.57512(15) 0.88739(18) 0.0958(10) Uani d 1 . .
H H45A 0.801195 0.568578 0.865718 0.144 Uiso calc 1 . .
H H45B 0.922067 0.599197 0.857699 0.144 Uiso calc 1 . .
H H45C 0.867760 0.598595 0.928942 0.144 Uiso calc 1 . .
C C46 0.9785(3) 0.20465(15) 0.9228(2) 0.0969(10) Uani d 1 . .
H H46A 0.902734 0.194691 0.905415 0.145 Uiso calc 1 . .
H H46B 0.991513 0.184781 0.966509 0.145 Uiso calc 1 . .
H H46C 1.033093 0.188620 0.892113 0.145 Uiso calc 1 . .
C C47 0.7317(3) 0.46807(16) 1.1017(2) 0.1099(12) Uani d 1 . .
H H47A 0.720997 0.490778 1.059422 0.165 Uiso calc 1 . .
H H47B 0.808300 0.474616 1.119713 0.165 Uiso calc 1 . .
H H47C 0.678705 0.483998 1.133428 0.165 Uiso calc 1 . .
N N1 0.6884(13) 0.1826(4) 0.7681(6) 0.153(4) Uani d 0.625(8) E 1
C C48 0.7035(17) 0.2360(4) 0.7776(7) 0.126(2) Uani d 0.625(8) E 1
C C49 0.7166(6) 0.3028(3) 0.7960(5) 0.120(2) Uani d 0.625(8) E 1
H H49A 0.713396 0.328781 0.755032 0.144 Uiso calc 0.625(8) E 1
H H49B 0.791025 0.309049 0.818579 0.144 Uiso calc 0.625(8) E 1
C C50 0.6293(7) 0.3247(3) 0.8404(5) 0.105(2) Uani d 0.625(8) E 1
H H50A 0.633032 0.300413 0.882539 0.127 Uiso calc 0.625(8) E 1
H H50B 0.554041 0.318957 0.818674 0.127 Uiso calc 0.625(8) E 1
C C51 0.6521(7) 0.3963(3) 0.8546(5) 0.106(2) Uani d 0.625(8) E 1
H H51A 0.727090 0.401772 0.876720 0.127 Uiso calc 0.625(8) E 1
H H51B 0.649674 0.420260 0.812291 0.127 Uiso calc 0.625(8) E 1
C C52 0.5652(7) 0.4198(3) 0.8981(5) 0.124(2) Uani d 0.625(8) E 1
H H52A 0.491540 0.418426 0.873661 0.148 Uiso calc 0.625(8) E 1
H H52B 0.561603 0.391966 0.937502 0.148 Uiso calc 0.625(8) E 1
C C53 0.5886(14) 0.4848(4) 0.9202(6) 0.120(2) Uani d 0.625(8) E 1
N N2 0.610(2) 0.5372(5) 0.9327(8) 0.135(4) Uani d 0.625(8) E 1
N N1B 0.710(2) 0.1922(8) 0.7416(8) 0.141(5) Uani d 0.375(8) E 2
C C48B 0.702(3) 0.2278(8) 0.7850(11) 0.126(3) Uani d 0.375(8) E 2
C C49B 0.7096(12) 0.2804(6) 0.8328(8) 0.124(2) Uani d 0.375(8) E 2
H H49C 0.690537 0.264687 0.877251 0.149 Uiso calc 0.375(8) E 2
H H49D 0.787609 0.296010 0.836214 0.149 Uiso calc 0.375(8) E 2
C C50B 0.6352(14) 0.3327(6) 0.8139(7) 0.109(3) Uani d 0.375(8) E 2
H H50C 0.556833 0.317813 0.809341 0.131 Uiso calc 0.375(8) E 2
H H50D 0.656074 0.350849 0.770884 0.131 Uiso calc 0.375(8) E 2
C C51B 0.6481(14) 0.3837(6) 0.8706(8) 0.110(3) Uani d 0.375(8) E 2
H H51C 0.636013 0.364028 0.914362 0.132 Uiso calc 0.375(8) E 2
H H51D 0.724370 0.401802 0.871721 0.132 Uiso calc 0.375(8) E 2
C C52B 0.5655(11) 0.4332(5) 0.8572(8) 0.119(2) Uani d 0.375(8) E 2
H H52C 0.489617 0.416165 0.863136 0.142 Uiso calc 0.375(8) E 2
H H52D 0.569423 0.447405 0.810428 0.142 Uiso calc 0.375(8) E 2
C C53B 0.586(2) 0.4876(7) 0.9023(10) 0.122(3) Uani d 0.375(8) E 2
N N2B 0.595(4) 0.5254(10) 0.9442(11) 0.125(5) Uani d 0.375(8) E 2

loop_
_atom_site_aniso_label
_atom_site_aniso_U_11
_atom_site_aniso_U_22
_atom_site_aniso_U_33
_atom_site_aniso_U_12
_atom_site_aniso_U_13
_atom_site_aniso_U_23
O1A 0.0864(19) 0.0704(15) 0.0815(19) 0.0161(14) -0.0167(17) -0.0070(14)
C36A 0.109(2) 0.076(2) 0.091(2) 0.0240(19) -0.014(2) -0.0088(19)
C37A 0.106(2) 0.082(2) 0.095(2) 0.0166(19) -0.008(2) -0.0168(19)
C38A 0.109(2) 0.075(2) 0.096(2) 0.0220(19) -0.026(2) -0.0154(19)
C39A 0.123(3) 0.082(2) 0.104(3) 0.025(2) -0.024(2) -0.011(2)
Br1A 0.1659(13) 0.0687(6) 0.1577(10) 0.0128(6) -0.0089(9) 0.0205(5)
C2 0.0599(14) 0.0644(15) 0.0668(16) 0.0060(12) -0.0001(13) 0.0072(13)
O1B 0.097(4) 0.076(4) 0.088(4) 0.018(4) -0.013(4) -0.007(4)
C36B 0.102(3) 0.077(3) 0.091(3) 0.017(3) -0.015(3) -0.009(3)
C37B 0.109(3) 0.079(3) 0.095(3) 0.020(3) -0.019(3) -0.009(3)
C38B 0.116(4) 0.083(4) 0.100(4) 0.019(4) -0.021(4) -0.009(4)
C39B 0.120(4) 0.083(4) 0.104(4) 0.024(4) -0.024(4) -0.008(4)
Br1B 0.170(7) 0.137(6) 0.160(7) 0.052(5) -0.043(6) 0.011(6)
O1C 0.099(4) 0.078(3) 0.089(4) 0.020(3) -0.014(4) -0.004(3)
C36C 0.102(3) 0.079(3) 0.091(3) 0.017(3) -0.014(3) -0.006(3)
C37C 0.110(3) 0.080(3) 0.096(3) 0.020(3) -0.019(3) -0.009(3)
C38C 0.117(4) 0.086(3) 0.101(4) 0.019(3) -0.020(4) -0.011(3)
C39C 0.123(4) 0.085(4) 0.103(4) 0.017(4) -0.023(4) -0.009(4)
Br1C 0.148(5) 0.113(5) 0.102(3) 0.022(3) -0.053(3) 0.013(3)
O2 0.0690(12) 0.0927(15) 0.1039(17) 0.0229(11) -0.0103(11) -0.0164(12)
O3 0.1092(15) 0.0611(12) 0.0851(14) -0.0004(10) 0.0072(12) 0.0008(10)
O4 0.0700(12) 0.0691(13) 0.1262(19) 0.0058(10) 0.0201(12) 0.0198(12)
O5 0.0907(15) 0.0946(15) 0.0968(16) -0.0027(12) 0.0002(12) -0.0255(13)
O6 0.0884(14) 0.0832(15) 0.1061(17) -0.0238(12) -0.0066(12) -0.0036(12)
O7 0.0955(16) 0.141(2) 0.0710(14) 0.0204(15) 0.0009(12) -0.0235(14)
O8 0.1018(15) 0.0726(12) 0.0727(13) 0.0003(11) -0.0176(11) -0.0014(10)
O9 0.0733(12) 0.0696(12) 0.0897(14) 0.0030(9) 0.0211(10) -0.0075(10)
O10 0.0774(12) 0.0824(14) 0.0948(15) -0.0006(10) 0.0237(11) -0.0218(11)
C1 0.0551(14) 0.0694(16) 0.0494(14) -0.0076(12) 0.0076(11) 0.0051(12)
C3 0.0643(15) 0.0651(16) 0.0629(16) -0.0047(13) 0.0007(13) 0.0001(13)
C4 0.0454(13) 0.0715(16) 0.0581(15) -0.0034(12) 0.0077(11) 0.0081(13)
C5 0.0508(14) 0.0729(17) 0.0665(17) 0.0039(13) 0.0069(12) 0.0012(14)
C6 0.0573(15) 0.0718(17) 0.0610(16) 0.0002(13) 0.0069(12) -0.0058(13)
C7 0.0496(14) 0.0774(17) 0.0704(18) -0.0031(12) 0.0053(12) 0.0044(14)
C8 0.0400(12) 0.0714(17) 0.0624(16) -0.0043(11) -0.0034(11) 0.0002(14)
C9 0.0616(15) 0.0580(16) 0.0663(17) -0.0066(12) -0.0073(13) -0.0001(13)
C10 0.0618(15) 0.0700(17) 0.0624(17) -0.0061(13) -0.0054(13) -0.0094(14)
C11 0.0485(13) 0.0697(17) 0.0601(16) -0.0111(12) -0.0063(12) 0.0016(13)
C12 0.0450(13) 0.0616(16) 0.0791(19) -0.0024(11) 0.0008(13) 0.0053(14)
C13 0.0472(13) 0.0686(17) 0.0724(18) 0.0005(12) 0.0038(12) -0.0025(14)
C14 0.0646(16) 0.0861(19) 0.0617(17) -0.0132(14) -0.0078(13) 0.0032(15)
C15 0.0644(16) 0.0801(18) 0.0483(15) -0.0102(14) -0.0015(12) 0.0078(13)
C16 0.0712(18) 0.086(2) 0.0543(16) -0.0078(15) -0.0018(13) -0.0027(14)
C17 0.0666(17) 0.110(2) 0.0503(16) 0.0020(17) 0.0033(13) 0.0023(16)
C18 0.0655(17) 0.098(2) 0.0485(15) -0.0183(16) -0.0021(13) 0.0108(15)
C19 0.0722(18) 0.0805(19) 0.0568(16) -0.0163(15) -0.0040(14) 0.0104(14)
C20 0.0636(16) 0.0759(18) 0.0640(17) -0.0056(14) 0.0000(13) 0.0058(14)
C21 0.0647(17) 0.130(3) 0.0598(17) -0.0223(17) -0.0010(13) 0.0135(18)
C22 0.0491(14) 0.108(2) 0.0584(17) -0.0166(15) 0.0036(12) 0.0102(17)
C23 0.0547(15) 0.111(2) 0.0580(18) -0.0107(16) 0.0094(13) -0.0128(17)
C24 0.0519(14) 0.095(2) 0.0634(17) -0.0009(14) 0.0040(13) 0.0011(16)
C25 0.0464(13) 0.0799(18) 0.0583(16) -0.0140(13) 0.0032(11) 0.0018(14)
C26 0.0556(14) 0.0728(18) 0.0663(18) -0.0140(13) -0.0019(13) 0.0073(15)
C27 0.0619(16) 0.0845(19) 0.0682(19) -0.0200(14) -0.0092(14) 0.0146(16)
C28 0.0508(13) 0.0718(16) 0.0614(16) -0.0066(12) -0.0047(12) 0.0032(13)
C29 0.0482(13) 0.0664(16) 0.0521(14) -0.0036(11) -0.0063(11) 0.0032(12)
C30 0.0499(13) 0.0699(16) 0.0520(14) 0.0049(12) 0.0030(11) -0.0019(12)
C31 0.0593(14) 0.0590(14) 0.0551(15) 0.0004(12) -0.0049(12) 0.0047(12)
C32 0.0506(13) 0.0736(17) 0.0443(13) 0.0004(12) -0.0025(11) 0.0030(12)
C33 0.0542(14) 0.0698(17) 0.0587(16) 0.0036(13) 0.0011(12) -0.0059(13)
C34 0.0557(14) 0.0658(15) 0.0615(16) -0.0020(13) -0.0012(13) -0.0059(13)
C35 0.0570(14) 0.0820(18) 0.0525(15) -0.0044(13) 0.0008(12) 0.0070(13)
C40 0.166(4) 0.063(2) 0.123(3) 0.001(2) 0.020(3) -0.016(2)
C41 0.083(2) 0.091(3) 0.133(4) 0.030(2) 0.026(2) 0.026(2)
C41A 0.083(2) 0.091(3) 0.133(4) 0.030(2) 0.026(2) 0.026(2)
C42 0.119(3) 0.110(3) 0.122(3) 0.028(2) -0.009(2) -0.035(2)
C43 0.119(3) 0.080(2) 0.181(4) -0.003(2) -0.007(3) -0.018(3)
C44 0.112(3) 0.166(4) 0.094(3) 0.038(3) 0.002(2) -0.055(3)
C45 0.111(3) 0.079(2) 0.095(2) 0.0090(18) -0.018(2) 0.0075(18)
C46 0.087(2) 0.082(2) 0.124(3) 0.0067(17) 0.025(2) -0.022(2)
C47 0.114(3) 0.084(2) 0.134(3) 0.005(2) 0.028(2) -0.031(2)
N1 0.168(7) 0.123(5) 0.169(8) 0.028(5) 0.016(7) -0.022(6)
C48 0.122(4) 0.120(4) 0.134(5) 0.014(4) -0.001(4) -0.015(4)
C49 0.121(4) 0.122(4) 0.119(4) -0.009(3) 0.024(3) 0.001(3)
C50 0.099(3) 0.106(3) 0.112(4) -0.009(3) 0.013(3) -0.008(3)
C51 0.099(3) 0.109(4) 0.111(4) -0.009(3) 0.011(3) -0.012(3)
C52 0.126(4) 0.110(3) 0.137(5) -0.015(3) 0.029(4) -0.012(4)
C53 0.120(4) 0.107(4) 0.133(6) -0.010(4) 0.011(5) -0.026(4)
N2 0.128(8) 0.106(5) 0.171(7) -0.005(5) 0.017(6) -0.030(6)
N1B 0.155(9) 0.135(8) 0.135(9) 0.023(7) 0.017(8) -0.022(6)
C48B 0.126(5) 0.120(5) 0.133(5) 0.008(5) 0.001(5) -0.015(5)
C49B 0.122(4) 0.125(5) 0.126(5) 0.004(4) -0.003(5) -0.006(4)
C50B 0.103(4) 0.108(4) 0.116(5) -0.005(4) 0.008(5) -0.009(4)
C51B 0.102(4) 0.108(4) 0.119(5) -0.009(4) 0.015(4) -0.012(4)
C52B 0.120(4) 0.115(4) 0.121(5) -0.004(4) 0.003(5) -0.015(4)
C53B 0.120(5) 0.109(5) 0.137(6) -0.009(5) 0.008(6) -0.029(4)
N2B 0.128(10) 0.106(8) 0.142(8) -0.011(8) 0.004(8) -0.028(6)

loop_
_atom_type_symbol
_atom_type_description
_atom_type_scat_dispersion_real
_atom_type_scat_dispersion_imag
_atom_type_scat_source
C C 0.0033 0.0016 'International Tables Vol C Tables 4.2.6.8 and 6.1.1.4'
H H 0.0000 0.0000 'International Tables Vol C Tables 4.2.6.8 and 6.1.1.4'
O O 0.0106 0.0060 'International Tables Vol C Tables 4.2.6.8 and 6.1.1.4'
Br Br -0.2901 2.4595 'International Tables Vol C Tables 4.2.6.8 and 6.1.1.4'
N N 0.0061 0.0033 'International Tables Vol C Tables 4.2.6.8 and 6.1.1.4'

loop_
_geom_angle_atom_site_label_1
_geom_angle_atom_site_label_2
_geom_angle_atom_site_label_3
_geom_angle_site_symmetry_1
_geom_angle_site_symmetry_3
_geom_angle
_geom_angle_publ_flag
C2 O1A C36A . . 119.1(3) ?
O1A C36A C37A . . 108.3(3) ?
O1A C36A H36A . . 110.0 ?
C37A C36A H36A . . 110.0 ?
O1A C36A H36B . . 110.0 ?
C37A C36A H36B . . 110.0 ?
H36A C36A H36B . . 108.4 ?
C38A C37A C36A . . 113.5(4) ?
C38A C37A H37A . . 108.9 ?
C36A C37A H37A . . 108.9 ?
C38A C37A H37B . . 108.9 ?
C36A C37A H37B . . 108.9 ?
H37A C37A H37B . . 107.7 ?
C37A C38A C39A . . 112.7(4) ?
C37A C38A H38A . . 109.1 ?
C39A C38A H38A . . 109.1 ?
C37A C38A H38B . . 109.1 ?
C39A C38A H38B . . 109.1 ?
H38A C38A H38B . . 107.8 ?
C38A C39A Br1A . . 110.0(3) ?
C38A C39A H39C . . 109.5 ?
Br1A C39A H39C . . 0.9 ?
C38A C39A H39D . . 109.5 ?
Br1A C39A H39D . . 108.6 ?
H39C C39A H39D . . 109.5 ?
C38A C39A H39E . . 109.5 ?
Br1A C39A H39E . . 109.8 ?
H39C C39A H39E . . 109.5 ?
H39D C39A H39E . . 109.5 ?
C38A C39A H39A . . 109.7 ?
Br1A C39A H39A . . 109.7 ?
H39C C39A H39A . . 109.3 ?
H39D C39A H39A . . 109.4 ?
H39E C39A H39A . . 0.2 ?
C38A C39A H39B . . 109.7 ?
Br1A C39A H39B . . 109.7 ?
H39C C39A H39B . . 110.6 ?
H39D C39A H39B . . 1.4 ?
H39E C39A H39B . . 108.2 ?
H39A C39A H39B . . 108.2 ?
O1B C2 C1 . . 119.4(5) ?
O1A C2 C1 . . 116.4(2) ?
O1C C2 C1 . . 118.5(5) ?
O1B C2 C3 . . 119.9(5) ?
O1A C2 C3 . . 122.8(3) ?
O1C C2 C3 . . 119.2(5) ?
C1 C2 C3 . . 120.8(2) ?
C2 O1B C36B . . 116(3) ?
O1B C36B C37B . . 108.6(17) ?
O1B C36B H36C . . 110.0 ?
C37B C36B H36C . . 110.0 ?
O1B C36B H36D . . 110.0 ?
C37B C36B H36D . . 110.0 ?
H36C C36B H36D . . 108.3 ?
C38B C37B C36B . . 111.8(8) ?
C38B C37B H37C . . 109.3 ?
C36B C37B H37C . . 109.3 ?
C38B C37B H37D . . 109.3 ?
C36B C37B H37D . . 109.3 ?
H37C C37B H37D . . 107.9 ?
C37B C38B C39B . . 111.9(8) ?
C37B C38B H38C . . 109.2 ?
C39B C38B H38C . . 109.2 ?
C37B C38B H38D . . 109.2 ?
C39B C38B H38D . . 109.2 ?
H38C C38B H38D . . 107.9 ?
C38B C39B Br1B . . 124.6(15) ?
C38B C39B H39F . . 106.2 ?
Br1B C39B H39F . . 106.2 ?
C38B C39B H39G . . 106.2 ?
Br1B C39B H39G . . 106.2 ?
H39F C39B H39G . . 106.4 ?
C2 O1C C36C . . 119.6(10) ?
O1C C36C C37C . . 107.4(13) ?
O1C C36C H36G . . 110.2 ?
C37C C36C H36G . . 110.2 ?
O1C C36C H36H . . 110.2 ?
C37C C36C H36H . . 110.2 ?
H36G C36C H36H . . 108.5 ?
C38C C37C C36C . . 119.3(15) ?
C38C C37C H37E . . 107.5 ?
C36C C37C H37E . . 107.5 ?
C38C C37C H37F . . 107.5 ?
C36C C37C H37F . . 107.5 ?
H37E C37C H37F . . 107.0 ?
C37C C38C C39C . . 121.1(15) ?
C37C C38C H38E . . 107.1 ?
C39C C38C H38E . . 107.1 ?
C37C C38C H38F . . 107.1 ?
C39C C38C H38F . . 107.1 ?
H38E C38C H38F . . 106.8 ?
C38C C39C Br1C . . 118.4(14) ?
C38C C39C H39H . . 107.7 ?
Br1C C39C H39H . . 107.7 ?
C38C C39C H39I . . 107.7 ?
Br1C C39C H39I . . 107.7 ?
H39H C39C H39I . . 107.1 ?
C5 O2 H2 . . 110(3) ?
C9 O3 C40 . . 117.9(3) ?
C41A O4 C12 . . 118.7(13) ?
C12 O4 C41 . . 116.1(2) ?
C16 O5 C42 . . 118.4(3) ?
C19 O6 C43 . . 118.5(2) ?
C23 O7 C44 . . 117.8(3) ?
C26 O8 C45 . . 118.5(2) ?
C30 O9 C46 . . 118.4(2) ?
C33 O10 C47 . . 118.4(2) ?
C6 C1 C2 . . 117.8(2) ?
C6 C1 C35 . . 120.7(2) ?
C2 C1 C35 . . 121.4(2) ?
C2 C3 C4 . . 121.2(2) ?
C2 C3 H3 . . 119.4 ?
C4 C3 H3 . . 119.4 ?
C5 C4 C3 . . 117.7(2) ?
C5 C4 C7 . . 121.5(2) ?
C3 C4 C7 . . 120.8(2) ?
O2 C5 C4 . . 118.1(2) ?
O2 C5 C6 . . 121.2(2) ?
C4 C5 C6 . . 120.7(2) ?
C1 C6 C5 . . 121.8(2) ?
C1 C6 H6 . . 119.1 ?
C5 C6 H6 . . 119.1 ?
C4 C7 C8 . . 112.4(2) ?
C4 C7 H7A . . 109.1 ?
C8 C7 H7A . . 109.1 ?
C4 C7 H7B . . 109.1 ?
C8 C7 H7B . . 109.1 ?
H7A C7 H7B . . 107.8 ?
C13 C8 C9 . . 117.4(2) ?
C13 C8 C7 . . 121.0(2) ?
C9 C8 C7 . . 121.6(2) ?
O3 C9 C10 . . 123.8(2) ?
O3 C9 C8 . . 115.4(2) ?
C10 C9 C8 . . 120.8(2) ?
C9 C10 C11 . . 121.0(3) ?
C9 C10 H10 . . 119.5 ?
C11 C10 H10 . . 119.5 ?
C12 C11 C10 . . 118.0(2) ?
C12 C11 C14 . . 121.4(2) ?
C10 C11 C14 . . 120.5(3) ?
C13 C12 C11 . . 120.6(2) ?
C13 C12 O4 . . 120.2(3) ?
C11 C12 O4 . . 119.1(2) ?
C12 C13 C8 . . 122.0(3) ?
C12 C13 H13 . . 119.0 ?
C8 C13 H13 . . 119.0 ?
C11 C14 C15 . . 113.0(2) ?
C11 C14 H14A . . 109.0 ?
C15 C14 H14A . . 109.0 ?
C11 C14 H14B . . 109.0 ?
C15 C14 H14B . . 109.0 ?
H14A C14 H14B . . 107.8 ?
C20 C15 C16 . . 118.5(2) ?
C20 C15 C14 . . 120.2(3) ?
C16 C15 C14 . . 121.2(3) ?
O5 C16 C15 . . 116.2(2) ?
O5 C16 C17 . . 124.1(3) ?
C15 C16 C17 . . 119.6(3) ?
C18 C17 C16 . . 121.5(3) ?
C18 C17 H17 . . 119.3 ?
C16 C17 H17 . . 119.3 ?
C17 C18 C19 . . 118.6(3) ?
C17 C18 C21 . . 120.2(3) ?
C19 C18 C21 . . 121.1(3) ?
O6 C19 C20 . . 123.6(3) ?
O6 C19 C18 . . 116.4(2) ?
C20 C19 C18 . . 120.0(3) ?
C15 C20 C19 . . 121.7(3) ?
C15 C20 H20 . . 119.1 ?
C19 C20 H20 . . 119.1 ?
C22 C21 C18 . . 110.6(2) ?
C22 C21 H21A . . 109.5 ?
C18 C21 H21A . . 109.5 ?
C22 C21 H21B . . 109.5 ?
C18 C21 H21B . . 109.5 ?
H21A C21 H21B . . 108.1 ?
C27 C22 C23 . . 118.6(3) ?
C27 C22 C21 . . 121.0(3) ?
C23 C22 C21 . . 120.4(3) ?
O7 C23 C24 . . 123.8(3) ?
O7 C23 C22 . . 116.0(3) ?
C24 C23 C22 . . 120.2(3) ?
C25 C24 C23 . . 121.2(3) ?
C25 C24 H24 . . 119.4 ?
C23 C24 H24 . . 119.4 ?
C24 C25 C26 . . 119.0(2) ?
C24 C25 C28 . . 120.2(2) ?
C26 C25 C28 . . 120.8(2) ?
O8 C26 C25 . . 116.9(2) ?
O8 C26 C27 . . 123.6(3) ?
C25 C26 C27 . . 119.5(3) ?
C22 C27 C26 . . 121.5(3) ?
C22 C27 H27 . . 119.3 ?
C26 C27 H27 . . 119.3 ?
C25 C28 C29 . . 112.13(19) ?
C25 C28 H28A . . 109.2 ?
C29 C28 H28A . . 109.2 ?
C25 C28 H28B . . 109.2 ?
C29 C28 H28B . . 109.2 ?
H28A C28 H28B . . 107.9 ?
C34 C29 C30 . . 118.0(2) ?
C34 C29 C28 . . 120.2(2) ?
C30 C29 C28 . . 121.8(2) ?
O9 C30 C29 . . 116.1(2) ?
O9 C30 C31 . . 123.2(2) ?
C29 C30 C31 . . 120.7(2) ?
C30 C31 C32 . . 121.0(2) ?
C30 C31 H31 . . 119.5 ?
C32 C31 H31 . . 119.5 ?
C33 C32 C31 . . 118.4(2) ?
C33 C32 C35 . . 122.2(2) ?
C31 C32 C35 . . 119.4(2) ?
O10 C33 C32 . . 116.5(2) ?
O10 C33 C34 . . 123.2(2) ?
C32 C33 C34 . . 120.4(2) ?
C33 C34 C29 . . 121.6(2) ?
C33 C34 H34 . . 119.2 ?
C29 C34 H34 . . 119.2 ?
C1 C35 C32 . . 111.1(2) ?
C1 C35 H35A . . 109.4 ?
C32 C35 H35A . . 109.4 ?
C1 C35 H35B . . 109.4 ?
C32 C35 H35B . . 109.4 ?
H35A C35 H35B . . 108.0 ?
O3 C40 H40A . . 109.5 ?
O3 C40 H40B . . 109.5 ?
H40A C40 H40B . . 109.5 ?
O3 C40 H40C . . 109.5 ?
H40A C40 H40C . . 109.5 ?
H40B C40 H40C . . 109.5 ?
O4 C41 H41A . . 109.5 ?
O4 C41 H41B . . 109.5 ?
H41A C41 H41B . . 109.5 ?
O4 C41 H41C . . 109.5 ?
H41A C41 H41C . . 109.5 ?
H41B C41 H41C . . 109.5 ?
O4 C41A H41D . . 109.5 ?
O4 C41A H41E . . 109.5 ?
H41D C41A H41E . . 109.5 ?
O4 C41A H41F . . 109.5 ?
H41D C41A H41F . . 109.5 ?
H41E C41A H41F . . 109.5 ?
O5 C42 H42A . . 109.5 ?
O5 C42 H42B . . 109.5 ?
H42A C42 H42B . . 109.5 ?
O5 C42 H42C . . 109.5 ?
H42A C42 H42C . . 109.5 ?
H42B C42 H42C . . 109.5 ?
O6 C43 H43A . . 109.5 ?
O6 C43 H43B . . 109.5 ?
H43A C43 H43B . . 109.5 ?
O6 C43 H43C . . 109.5 ?
H43A C43 H43C . . 109.5 ?
H43B C43 H43C . . 109.5 ?
O7 C44 H44A . . 109.5 ?
O7 C44 H44B . . 109.5 ?
H44A C44 H44B . . 109.5 ?
O7 C44 H44C . . 109.5 ?
H44A C44 H44C . . 109.5 ?
H44B C44 H44C . . 109.5 ?
O8 C45 H45A . . 109.5 ?
O8 C45 H45B . . 109.5 ?
H45A C45 H45B . . 109.5 ?
O8 C45 H45C . . 109.5 ?
H45A C45 H45C . . 109.5 ?
H45B C45 H45C . . 109.5 ?
O9 C46 H46A . . 109.5 ?
O9 C46 H46B . . 109.5 ?
H46A C46 H46B . . 109.5 ?
O9 C46 H46C . . 109.5 ?
H46A C46 H46C . . 109.5 ?
H46B C46 H46C . . 109.5 ?
O10 C47 H47A . . 109.5 ?
O10 C47 H47B . . 109.5 ?
H47A C47 H47B . . 109.5 ?
O10 C47 H47C . . 109.5 ?
H47A C47 H47C . . 109.5 ?
H47B C47 H47C . . 109.5 ?
N1 C48 C49 . . 174.1(15) ?
C48 C49 C50 . . 112.6(7) ?
C48 C49 H49A . . 109.1 ?
C50 C49 H49A . . 109.1 ?
C48 C49 H49B . . 109.1 ?
C50 C49 H49B . . 109.1 ?
H49A C49 H49B . . 107.8 ?
C49 C50 C51 . . 106.9(6) ?
C49 C50 H50A . . 110.3 ?
C51 C50 H50A . . 110.3 ?
C49 C50 H50B . . 110.3 ?
C51 C50 H50B . . 110.3 ?
H50A C50 H50B . . 108.6 ?
C52 C51 C50 . . 108.3(6) ?
C52 C51 H51A . . 110.0 ?
C50 C51 H51A . . 110.0 ?
C52 C51 H51B . . 110.0 ?
C50 C51 H51B . . 110.0 ?
H51A C51 H51B . . 108.4 ?
C53 C52 C51 . . 111.5(7) ?
C53 C52 H52A . . 109.3 ?
C51 C52 H52A . . 109.3 ?
C53 C52 H52B . . 109.3 ?
C51 C52 H52B . . 109.3 ?
H52A C52 H52B . . 108.0 ?
N2 C53 C52 . . 174.5(14) ?
N1B C48B C49B . . 168(3) ?
C50B C49B C48B . . 112.7(12) ?
C50B C49B H49C . . 109.0 ?
C48B C49B H49C . . 109.0 ?
C50B C49B H49D . . 109.0 ?
C48B C49B H49D . . 109.0 ?
H49C C49B H49D . . 107.8 ?
C49B C50B C51B . . 107.2(9) ?
C49B C50B H50C . . 110.3 ?
C51B C50B H50C . . 110.3 ?
C49B C50B H50D . . 110.3 ?
C51B C50B H50D . . 110.3 ?
H50C C50B H50D . . 108.5 ?
C52B C51B C50B . . 108.5(10) ?
C52B C51B H51C . . 110.0 ?
C50B C51B H51C . . 110.0 ?
C52B C51B H51D . . 110.0 ?
C50B C51B H51D . . 110.0 ?
H51C C51B H51D . . 108.4 ?
C51B C52B C53B . . 111.0(10) ?
C51B C52B H52C . . 109.4 ?
C53B C52B H52C . . 109.4 ?
C51B C52B H52D . . 109.4 ?
C53B C52B H52D . . 109.4 ?
H52C C52B H52D . . 108.0 ?
N2B C53B C52B . . 171(2) ?

loop_
_geom_bond_atom_site_label_1
_geom_bond_atom_site_label_2
_geom_bond_site_symmetry_2
_geom_bond_distance
_geom_bond_publ_flag
O1A C2 . 1.377(3) ?
O1A C36A . 1.419(5) ?
C36A C37A . 1.527(4) ?
C36A H36A . 0.9900 ?
C36A H36B . 0.9900 ?
C37A C38A . 1.486(4) ?
C37A H37A . 0.9900 ?
C37A H37B . 0.9900 ?
C38A C39A . 1.521(4) ?
C38A H38A . 0.9900 ?
C38A H38B . 0.9900 ?
C39A Br1A . 1.956(5) ?
C39A H39C . 0.9800 ?
C39A H39D . 0.9800 ?
C39A H39E . 0.9800 ?
C39A H39A . 0.9900 ?
C39A H39B . 0.9900 ?
C2 O1B . 1.377(6) ?
C2 O1C . 1.383(7) ?
C2 C1 . 1.395(4) ?
C2 C3 . 1.395(3) ?
O1B C36B . 1.42(2) ?
C36B C37B . 1.526(6) ?
C36B H36C . 0.9900 ?
C36B H36D . 0.9900 ?
C37B C38B . 1.520(6) ?
C37B H37C . 0.9900 ?
C37B H37D . 0.9900 ?
C38B C39B . 1.524(6) ?
C38B H38C . 0.9900 ?
C38B H38D . 0.9900 ?
C39B Br1B . 1.868(18) ?
C39B H39F . 0.9900 ?
C39B H39G . 0.9900 ?
O1C C36C . 1.418(17) ?
C36C C37C . 1.544(9) ?
C36C H36G . 0.9900 ?
C36C H36H . 0.9900 ?
C37C C38C . 1.520(9) ?
C37C H37E . 0.9900 ?
C37C H37F . 0.9900 ?
C38C C39C . 1.546(9) ?
C38C H38E . 0.9900 ?
C38C H38F . 0.9900 ?
C39C Br1C . 1.766(16) ?
C39C H39H . 0.9900 ?
C39C H39I . 0.9900 ?
O2 C5 . 1.372(3) ?
O2 H2 . 0.89(4) ?
O3 C9 . 1.378(3) ?
O3 C40 . 1.419(4) ?
O4 C41A . 1.382(10) ?
O4 C12 . 1.390(3) ?
O4 C41 . 1.392(4) ?
O5 C16 . 1.378(3) ?
O5 C42 . 1.408(4) ?
O6 C19 . 1.374(3) ?
O6 C43 . 1.419(4) ?
O7 C23 . 1.372(3) ?
O7 C44 . 1.410(5) ?
O8 C26 . 1.372(3) ?
O8 C45 . 1.414(3) ?
O9 C30 . 1.380(3) ?
O9 C46 . 1.402(3) ?
O10 C33 . 1.381(3) ?
O10 C47 . 1.406(4) ?
C1 C6 . 1.379(3) ?
C1 C35 . 1.517(3) ?
C3 C4 . 1.399(3) ?
C3 H3 . 0.9500 ?
C4 C5 . 1.386(4) ?
C4 C7 . 1.515(3) ?
C5 C6 . 1.399(4) ?
C6 H6 . 0.9500 ?
C7 C8 . 1.523(4) ?
C7 H7A . 0.9900 ?
C7 H7B . 0.9900 ?
C8 C13 . 1.383(3) ?
C8 C9 . 1.395(4) ?
C9 C10 . 1.388(4) ?
C10 C11 . 1.391(4) ?
C10 H10 . 0.9500 ?
C11 C12 . 1.387(4) ?
C11 C14 . 1.516(4) ?
C12 C13 . 1.380(4) ?
C13 H13 . 0.9500 ?
C14 C15 . 1.520(4) ?
C14 H14A . 0.9900 ?
C14 H14B . 0.9900 ?
C15 C20 . 1.384(4) ?
C15 C16 . 1.391(4) ?
C16 C17 . 1.400(4) ?
C17 C18 . 1.378(4) ?
C17 H17 . 0.9500 ?
C18 C19 . 1.389(4) ?
C18 C21 . 1.529(4) ?
C19 C20 . 1.386(4) ?
C20 H20 . 0.9500 ?
C21 C22 . 1.516(4) ?
C21 H21A . 0.9900 ?
C21 H21B . 0.9900 ?
C22 C27 . 1.379(4) ?
C22 C23 . 1.394(4) ?
C23 C24 . 1.393(4) ?
C24 C25 . 1.384(4) ?
C24 H24 . 0.9500 ?
C25 C26 . 1.394(4) ?
C25 C28 . 1.517(4) ?
C26 C27 . 1.403(4) ?
C27 H27 . 0.9500 ?
C28 C29 . 1.521(3) ?
C28 H28A . 0.9900 ?
C28 H28B . 0.9900 ?
C29 C34 . 1.388(3) ?
C29 C30 . 1.389(3) ?
C30 C31 . 1.390(3) ?
C31 C32 . 1.393(3) ?
C31 H31 . 0.9500 ?
C32 C33 . 1.384(4) ?
C32 C35 . 1.522(3) ?
C33 C34 . 1.386(4) ?
C34 H34 . 0.9500 ?
C35 H35A . 0.9900 ?
C35 H35B . 0.9900 ?
C40 H40A . 0.9800 ?
C40 H40B . 0.9800 ?
C40 H40C . 0.9800 ?
C41 H41A . 0.9800 ?
C41 H41B . 0.9800 ?
C41 H41C . 0.9800 ?
C41A H41D . 0.9800 ?
C41A H41E . 0.9800 ?
C41A H41F . 0.9800 ?
C42 H42A . 0.9800 ?
C42 H42B . 0.9800 ?
C42 H42C . 0.9800 ?
C43 H43A . 0.9800 ?
C43 H43B . 0.9800 ?
C43 H43C . 0.9800 ?
C44 H44A . 0.9800 ?
C44 H44B . 0.9800 ?
C44 H44C . 0.9800 ?
C45 H45A . 0.9800 ?
C45 H45B . 0.9800 ?
C45 H45C . 0.9800 ?
C46 H46A . 0.9800 ?
C46 H46B . 0.9800 ?
C46 H46C . 0.9800 ?
C47 H47A . 0.9800 ?
C47 H47B . 0.9800 ?
C47 H47C . 0.9800 ?
N1 C48 . 1.160(6) ?
C48 C49 . 1.469(6) ?
C49 C50 . 1.481(6) ?
C49 H49A . 0.9900 ?
C49 H49B . 0.9900 ?
C50 C51 . 1.564(6) ?
C50 H50A . 0.9900 ?
C50 H50B . 0.9900 ?
C51 C52 . 1.476(6) ?
C51 H51A . 0.9900 ?
C51 H51B . 0.9900 ?
C52 C53 . 1.469(5) ?
C52 H52A . 0.9900 ?
C52 H52B . 0.9900 ?
C53 N2 . 1.165(6) ?
N1B C48B . 1.161(7) ?
C48B C49B . 1.472(6) ?
C49B C50B . 1.460(9) ?
C49B H49C . 0.9900 ?
C49B H49D . 0.9900 ?
C50B C51B . 1.572(10) ?
C50B H50C . 0.9900 ?
C50B H50D . 0.9900 ?
C51B C52B . 1.458(10) ?
C51B H51C . 0.9900 ?
C51B H51D . 0.9900 ?
C52B C53B . 1.478(6) ?
C52B H52C . 0.9900 ?
C52B H52D . 0.9900 ?
C53B N2B . 1.165(7) ?

loop_
_geom_hbond_atom_site_label_D
_geom_hbond_atom_site_label_H
_geom_hbond_atom_site_label_A
_geom_hbond_site_symmetry_A
_geom_hbond_distance_DH
_geom_hbond_distance_HA
_geom_hbond_distance_DA
_geom_hbond_angle_DHA
_geom_hbond_publ_flag
C37A H37A O6 2_646 0.99 2.60 3.587(5) 171.5 yes
O2 H2 N2 3_667 0.89(4) 1.98(4) 2.866(10) 178(4) yes
O2 H2 N2B 3_667 0.89(4) 2.11(4) 2.980(14) 168(4) yes
C20 H20 O4 . 0.95 2.51 3.171(3) 127.1 yes
C27 H27 O6 . 0.95 2.66 3.186(3) 115.8 yes
C40 H40B N1 . 0.98 2.67 3.535(16) 147.9 yes

loop_
_geom_torsion_atom_site_label_1
_geom_torsion_atom_site_label_2
_geom_torsion_atom_site_label_3
_geom_torsion_atom_site_label_4
_geom_torsion_site_symmetry_1
_geom_torsion_site_symmetry_2
_geom_torsion_site_symmetry_3
_geom_torsion_site_symmetry_4
_geom_torsion
_geom_torsion_publ_flag
C2 O1A C36A C37A . . . . 173.6(4) ?
O1A C36A C37A C38A . . . . 77.7(5) ?
C36A C37A C38A C39A . . . . 178.6(3) ?
C37A C38A C39A Br1A . . . . -179.2(3) ?
C36A O1A C2 C1 . . . . -156.6(4) ?
C36A O1A C2 C3 . . . . 21.6(7) ?
C1 C2 O1B C36B . . . . 118(3) ?
C3 C2 O1B C36B . . . . -62(4) ?
C2 O1B C36B C37B . . . . -172(3) ?
O1B C36B C37B C38B . . . . 157(4) ?
C36B C37B C38B C39B . . . . 170(4) ?
C37B C38B C39B Br1B . . . . 18(7) ?
C1 C2 O1C C36C . . . . 159(2) ?
C3 C2 O1C C36C . . . . -7(4) ?
C2 O1C C36C C37C . . . . 177(3) ?
O1C C36C C37C C38C . . . . 144(3) ?
C36C C37C C38C C39C . . . . 169(2) ?
C37C C38C C39C Br1C . . . . 48(3) ?
O1B C2 C1 C6 . . . . -178(2) ?
O1A C2 C1 C6 . . . . 179.6(4) ?
O1C C2 C1 C6 . . . . -164.5(19) ?
C3 C2 C1 C6 . . . . 1.4(4) ?
O1B C2 C1 C35 . . . . 5(2) ?
O1A C2 C1 C35 . . . . 2.4(5) ?
O1C C2 C1 C35 . . . . 18.3(19) ?
C3 C2 C1 C35 . . . . -175.8(2) ?
O1B C2 C3 C4 . . . . 180(2) ?
O1A C2 C3 C4 . . . . -178.0(4) ?
O1C C2 C3 C4 . . . . 165.9(19) ?
C1 C2 C3 C4 . . . . 0.1(4) ?
C2 C3 C4 C5 . . . . -1.0(4) ?
C2 C3 C4 C7 . . . . 177.9(2) ?
C3 C4 C5 O2 . . . . -179.6(2) ?
C7 C4 C5 O2 . . . . 1.6(4) ?
C3 C4 C5 C6 . . . . 0.4(4) ?
C7 C4 C5 C6 . . . . -178.5(2) ?
C2 C1 C6 C5 . . . . -2.0(4) ?
C35 C1 C6 C5 . . . . 175.2(2) ?
O2 C5 C6 C1 . . . . -178.9(2) ?
C4 C5 C6 C1 . . . . 1.1(4) ?
C5 C4 C7 C8 . . . . 90.5(3) ?
C3 C4 C7 C8 . . . . -88.3(3) ?
C4 C7 C8 C13 . . . . -88.3(3) ?
C4 C7 C8 C9 . . . . 89.8(3) ?
C40 O3 C9 C10 . . . . -1.1(4) ?
C40 O3 C9 C8 . . . . 178.9(3) ?
C13 C8 C9 O3 . . . . -179.4(2) ?
C7 C8 C9 O3 . . . . 2.4(3) ?
C13 C8 C9 C10 . . . . 0.6(3) ?
C7 C8 C9 C10 . . . . -177.6(2) ?
O3 C9 C10 C11 . . . . 179.9(2) ?
C8 C9 C10 C11 . . . . -0.2(4) ?
C9 C10 C11 C12 . . . . -0.3(4) ?
C9 C10 C11 C14 . . . . 178.4(2) ?
C10 C11 C12 C13 . . . . 0.3(3) ?
C14 C11 C12 C13 . . . . -178.4(2) ?
C10 C11 C12 O4 . . . . 177.9(2) ?
C14 C11 C12 O4 . . . . -0.8(3) ?
C41A O4 C12 C13 . . . . -2(2) ?
C41 O4 C12 C13 . . . . -72.5(4) ?
C41A O4 C12 C11 . . . . -180(2) ?
C41 O4 C12 C11 . . . . 109.8(3) ?
C11 C12 C13 C8 . . . . 0.2(4) ?
O4 C12 C13 C8 . . . . -177.4(2) ?
C9 C8 C13 C12 . . . . -0.7(3) ?
C7 C8 C13 C12 . . . . 177.6(2) ?
C12 C11 C14 C15 . . . . 84.9(3) ?
C10 C11 C14 C15 . . . . -93.7(3) ?
C11 C14 C15 C20 . . . . -81.1(3) ?
C11 C14 C15 C16 . . . . 96.4(3) ?
C42 O5 C16 C15 . . . . 177.3(3) ?
C42 O5 C16 C17 . . . . -2.6(4) ?
C20 C15 C16 O5 . . . . -179.9(2) ?
C14 C15 C16 O5 . . . . 2.6(4) ?
C20 C15 C16 C17 . . . . 0.0(4) ?
C14 C15 C16 C17 . . . . -177.5(2) ?
O5 C16 C17 C18 . . . . -178.4(3) ?
C15 C16 C17 C18 . . . . 1.6(4) ?
C16 C17 C18 C19 . . . . -2.0(4) ?
C16 C17 C18 C21 . . . . 176.4(3) ?
C43 O6 C19 C20 . . . . -0.5(4) ?
C43 O6 C19 C18 . . . . 179.7(3) ?
C17 C18 C19 O6 . . . . -179.3(2) ?
C21 C18 C19 O6 . . . . 2.3(4) ?
C17 C18 C19 C20 . . . . 0.9(4) ?
C21 C18 C19 C20 . . . . -177.5(2) ?
C16 C15 C20 C19 . . . . -1.2(4) ?
C14 C15 C20 C19 . . . . 176.4(2) ?
O6 C19 C20 C15 . . . . -179.1(2) ?
C18 C19 C20 C15 . . . . 0.7(4) ?
C17 C18 C21 C22 . . . . -95.5(3) ?
C19 C18 C21 C22 . . . . 82.9(4) ?
C18 C21 C22 C27 . . . . -92.7(3) ?
C18 C21 C22 C23 . . . . 85.5(3) ?
C44 O7 C23 C24 . . . . 2.5(4) ?
C44 O7 C23 C22 . . . . -178.1(3) ?
C27 C22 C23 O7 . . . . 179.7(2) ?
C21 C22 C23 O7 . . . . 1.4(4) ?
C27 C22 C23 C24 . . . . -1.0(4) ?
C21 C22 C23 C24 . . . . -179.2(2) ?
O7 C23 C24 C25 . . . . -178.1(2) ?
C22 C23 C24 C25 . . . . 2.6(4) ?
C23 C24 C25 C26 . . . . -1.6(4) ?
C23 C24 C25 C28 . . . . 177.4(2) ?
C45 O8 C26 C25 . . . . -179.1(2) ?
C45 O8 C26 C27 . . . . 0.1(4) ?
C24 C25 C26 O8 . . . . 178.4(2) ?
C28 C25 C26 O8 . . . . -0.7(3) ?
C24 C25 C26 C27 . . . . -0.9(4) ?
C28 C25 C26 C27 . . . . -179.9(2) ?
C23 C22 C27 C26 . . . . -1.6(4) ?
C21 C22 C27 C26 . . . . 176.6(2) ?
O8 C26 C27 C22 . . . . -176.7(2) ?
C25 C26 C27 C22 . . . . 2.5(4) ?
C24 C25 C28 C29 . . . . -86.0(3) ?
C26 C25 C28 C29 . . . . 93.1(3) ?
C25 C28 C29 C34 . . . . -96.5(3) ?
C25 C28 C29 C30 . . . . 83.0(3) ?
C46 O9 C30 C29 . . . . 179.1(3) ?
C46 O9 C30 C31 . . . . -0.8(4) ?
C34 C29 C30 O9 . . . . -179.4(2) ?
C28 C29 C30 O9 . . . . 1.1(3) ?
C34 C29 C30 C31 . . . . 0.6(3) ?
C28 C29 C30 C31 . . . . -178.9(2) ?
O9 C30 C31 C32 . . . . 179.5(2) ?
C29 C30 C31 C32 . . . . -0.5(4) ?
C30 C31 C32 C33 . . . . -0.3(3) ?
C30 C31 C32 C35 . . . . 178.4(2) ?
C47 O10 C33 C32 . . . . 176.2(3) ?
C47 O10 C33 C34 . . . . -4.6(4) ?
C31 C32 C33 O10 . . . . -179.8(2) ?
C35 C32 C33 O10 . . . . 1.5(3) ?
C31 C32 C33 C34 . . . . 1.0(4) ?
C35 C32 C33 C34 . . . . -177.7(2) ?
O10 C33 C34 C29 . . . . 180.0(2) ?
C32 C33 C34 C29 . . . . -0.9(4) ?
C30 C29 C34 C33 . . . . 0.1(4) ?
C28 C29 C34 C33 . . . . 179.6(2) ?
C6 C1 C35 C32 . . . . -85.2(3) ?
C2 C1 C35 C32 . . . . 91.9(3) ?
C33 C32 C35 C1 . . . . 94.0(3) ?
C31 C32 C35 C1 . . . . -84.6(3) ?
C48 C49 C50 C51 . . . . -178.9(10) ?
C49 C50 C51 C52 . . . . 179.2(8) ?
C50 C51 C52 C53 . . . . 173.2(9) ?
N1B C48B C49B C50B . . . . 88(16) ?
C48B C49B C50B C51B . . . . 177.6(17) ?
C49B C50B C51B C52B . . . . -173.5(14) ?
C50B C51B C52B C53B . . . . -170.6(16) ?
